data_7243673
loop_
_publ_author_name
'Gundlapalli, Suman'
'Devarapalli, Ramesh'
'Mudda, Ramesh Reddy'
'Chennuru, Ramanaiah'
'Rupakula, Ravichandrababu'

_publ_section_title
;
 Novel solid forms of insomnia drug suvorexant with improved solubility
 and dissolution: accessing salts from a salt solvate route
;
_journal_issue 44
_journal_name_full CrystEngComm
_journal_page_first 7739
_journal_page_last 7749
_journal_paper_doi 10.1039/D1CE01269J
_journal_volume 23
_journal_year 2021
_chemical_formula_sum 'C20 H18 Cd N2 O4'
_chemical_formula_weight 462.76
_space_group_crystal_system triclinic
_space_group_IT_number 2
_space_group_name_Hall '-P 1'
_space_group_name_H-M_alt 'P -1'
_atom_sites_solution_hydrogens geom
_audit_creation_method SHELXL-2016/6
_audit_update_record
;
2020-08-20 deposited with the CCDC.	2021-10-04 downloaded from the CCDC.
;
_cell_angle_alpha 114.49(3)
_cell_angle_beta 104.24(3)
_cell_angle_gamma 103.92(3)
_cell_formula_units_Z 2
_cell_length_a 9.3060(19)
_cell_length_b 10.760(2)
_cell_length_c 10.904(2)
_cell_measurement_reflns_used 4594
_cell_measurement_temperature 100.0(2)
_cell_measurement_theta_max 32.2
_cell_measurement_theta_min 2.2
_cell_volume 887.5(5)
_computing_cell_refinement 'XDS (Kabsch, 1993)'
_computing_data_collection 'AS QEGUI'
_computing_data_reduction 'XDS (Kabsch, 1993)'
_computing_structure_refinement 'SHELXL-2016/6 (Sheldrick, 2016)'
_diffrn_ambient_temperature 100.0(2)
_diffrn_measured_fraction_theta_full 0.932
_diffrn_measured_fraction_theta_max 0.732
_diffrn_measurement_device_type 'Dectris Eiger 16M'
_diffrn_measurement_method 'Omega Scan'
_diffrn_radiation_monochromator 'Silicon Double Crystal'
_diffrn_radiation_source 'MX2 Beamline Australian Synchrotron'
_diffrn_radiation_type Synchrotron
_diffrn_radiation_wavelength 0.710913
_diffrn_reflns_av_R_equivalents 0.0384
_diffrn_reflns_av_unetI/netI 0.0390
_diffrn_reflns_Laue_measured_fraction_full 0.932
_diffrn_reflns_Laue_measured_fraction_max 0.732
_diffrn_reflns_limit_h_max 12
_diffrn_reflns_limit_h_min -12
_diffrn_reflns_limit_k_max 14
_diffrn_reflns_limit_k_min -14
_diffrn_reflns_limit_l_max 14
_diffrn_reflns_limit_l_min -14
_diffrn_reflns_number 16141
_diffrn_reflns_point_group_measured_fraction_full 0.932
_diffrn_reflns_point_group_measured_fraction_max 0.732
_diffrn_reflns_theta_full 25.242
_diffrn_reflns_theta_max 32.205
_diffrn_reflns_theta_min 2.230
_exptl_absorpt_coefficient_mu 1.260
_exptl_absorpt_correction_T_max 0.86
_exptl_absorpt_correction_T_min 0.76
_exptl_absorpt_correction_type multi-scan
_exptl_absorpt_process_details 'XDS (Kabsch, 1993'
_exptl_crystal_colour colourless
_exptl_crystal_density_diffrn 1.732
_exptl_crystal_description prism
_exptl_crystal_F_000 464
_exptl_crystal_size_max 0.07
_exptl_crystal_size_mid 0.06
_exptl_crystal_size_min 0.03
_refine_diff_density_max 1.480
_refine_diff_density_min -1.647
_refine_diff_density_rms 0.131
_refine_ls_extinction_coef 0.024(2)
_refine_ls_extinction_expression Fc^*^=kFc[1+0.001xFc^2^\l^3^/sin(2\q)]^-1/4^
_refine_ls_extinction_method 'SHELXL-2016/6 (Sheldrick 2016)'
_refine_ls_goodness_of_fit_ref 1.114
_refine_ls_hydrogen_treatment constr
_refine_ls_matrix_type full
_refine_ls_number_parameters 246
_refine_ls_number_reflns 4593
_refine_ls_number_restraints 0
_refine_ls_restrained_S_all 1.114
_refine_ls_R_factor_all 0.0370
_refine_ls_R_factor_gt 0.0361
_refine_ls_shift/su_max 0.001
_refine_ls_shift/su_mean 0.000
_refine_ls_structure_factor_coef Fsqd
_refine_ls_weighting_details 'w=1/[\s^2^(Fo^2^)+(0.0690P)^2^+0.3114P] where P=(Fo^2^+2Fc^2^)/3'
_refine_ls_weighting_scheme calc
_refine_ls_wR_factor_gt 0.0997
_refine_ls_wR_factor_ref 0.1005
_reflns_Friedel_coverage 0.000
_reflns_number_gt 4394
_reflns_number_total 4593
_reflns_threshold_expression 'I > 2\s(I)'
_cod_data_source_file d1ce01269j5.cif
_cod_data_source_block shelx_CCDC1
_cod_depositor_comments
;
The following automatic conversions were performed:

data item '_exptl_absorpt_correction_type' value 'Multi-Scan' was
changed to 'multi-scan' in accordance with the
/home/data/users/saulius/crontab/automatic-downloads/rss-feeds/RSC/lib/dictionaries/cif_core.dic
dictionary named 'cif_core.dic' version 2.4.2 last updated on
2011-04-26.

Automatic conversion script
Id: cif_fix_values 7556 2019-12-06 15:28:31Z antanas 

 Adding full bibliography for 7243671--7243675.cif.
;
_cod_original_cell_volume 887.5(4)
_cod_database_code 7243673
_shelx_shelxl_version_number 2016/6
_shelx_space_group_comment
;
The symmetry employed for this shelxl refinement is uniquely defined
by the following loop, which should always be used as a source of
symmetry information in preference to the above space-group names.
They are only intended as comments.
;

loop_
_space_group_symop_operation_xyz
'x, y, z'
'-x, -y, -z'

loop_
_atom_site_label
_atom_site_type_symbol
_atom_site_fract_x
_atom_site_fract_y
_atom_site_fract_z
_atom_site_U_iso_or_equiv
_atom_site_adp_type
_atom_site_occupancy
_atom_site_site_symmetry_order
_atom_site_calc_flag
_atom_site_refinement_flags_posn
_atom_site_refinement_flags_adp
_atom_site_refinement_flags_occupancy
_atom_site_disorder_assembly
_atom_site_disorder_group
Cd Cd 0.84447(2) 0.84907(2) 1.01043(2) 0.01610(9) Uani 1 1 d . . . . .
O4 O 0.5612(2) 0.7823(2) 0.8976(2) 0.0264(4) Uani 1 1 d . . . . .
O2 O 0.9256(2) 1.16529(18) 0.83181(19) 0.0212(3) Uani 1 1 d . . . . .
O3 O 0.6435(2) 0.6807(2) 1.0258(2) 0.0254(4) Uani 1 1 d . . . . .
O1 O 0.8781(2) 1.00661(19) 0.9095(2) 0.0214(3) Uani 1 1 d . . . . .
N1 N 0.8637(3) 0.6511(2) 0.8268(2) 0.0180(4) Uani 1 1 d . . . . .
N2 N 0.8533(3) 0.0373(2) 0.2251(2) 0.0176(4) Uani 1 1 d . . . . .
C12 C 0.8449(3) 0.5227(2) 0.5807(2) 0.0177(4) Uani 1 1 d . . . . .
H12 H 0.831385 0.520972 0.492484 0.021 Uiso 1 1 calc R U . . .
C13 C 0.8483(3) 0.6434(2) 0.6985(2) 0.0178(4) Uani 1 1 d . . . . .
H13 H 0.839343 0.722924 0.687888 0.021 Uiso 1 1 calc R U . . .
C11 C 0.8622(3) 0.4034(2) 0.5956(2) 0.0171(4) Uani 1 1 d . . . . .
C16 C 0.9509(3) 0.0809(2) 0.3622(2) 0.0181(4) Uani 1 1 d . . . . .
H16 H 1.017584 0.031280 0.374133 0.022 Uiso 1 1 calc R U . . .
C10 C 0.8818(3) 0.4122(2) 0.7304(2) 0.0192(4) Uani 1 1 d . . . . .
H10 H 0.895969 0.336328 0.745609 0.023 Uiso 1 1 calc R U . . .
C18 C 0.7553(3) 0.2267(2) 0.3273(2) 0.0177(4) Uani 1 1 d . . . . .
H18 H 0.686592 0.273678 0.311963 0.021 Uiso 1 1 calc R U . . .
C15 C 0.9556(3) 0.1971(2) 0.4862(2) 0.0180(4) Uani 1 1 d . . . . .
H15 H 1.023196 0.223249 0.579080 0.022 Uiso 1 1 calc R U . . .
C9 C 0.8799(3) 0.5365(2) 0.8417(2) 0.0201(4) Uani 1 1 d . . . . .
H9 H 0.890151 0.540582 0.930474 0.024 Uiso 1 1 calc R U . . .
C14 C 0.8577(3) 0.2740(2) 0.4697(2) 0.0169(4) Uani 1 1 d . . . . .
C2 C 0.6460(3) 0.9326(3) 0.4946(3) 0.0234(5) Uani 1 1 d . . . . .
H2 H 0.683036 1.032375 0.522352 0.028 Uiso 1 1 calc R U . . .
C17 C 0.7571(3) 0.1094(2) 0.2097(2) 0.0189(4) Uani 1 1 d . . . . .
H17 H 0.688660 0.079349 0.115695 0.023 Uiso 1 1 calc R U . . .
C19 C 0.5330(3) 0.7010(3) 0.9527(3) 0.0228(5) Uani 1 1 d . . . . .
C4 C 0.5668(3) 0.6775(3) 0.3119(3) 0.0261(5) Uani 1 1 d . . . . .
H4 H 0.550147 0.607255 0.218166 0.031 Uiso 1 1 calc R U . . .
C3 C 0.6218(3) 0.8271(3) 0.3555(3) 0.0241(5) Uani 1 1 d . . . . .
H3 H 0.642502 0.856838 0.290627 0.029 Uiso 1 1 calc R U . . .
C1 C 0.6152(3) 0.8899(3) 0.5931(3) 0.0203(4) Uani 1 1 d . . . . .
C20 C 0.3607(4) 0.6297(3) 0.9340(3) 0.0295(5) Uani 1 1 d . . . . .
H20A H 0.335796 0.700481 1.005288 0.044 Uiso 1 1 calc R U . . .
H20B H 0.349392 0.545687 0.947410 0.044 Uiso 1 1 calc R U . . .
H20C H 0.288381 0.597999 0.837364 0.044 Uiso 1 1 calc R U . . .
C5 C 0.5370(3) 0.6337(3) 0.4097(3) 0.0262(5) Uani 1 1 d . . . . .
H5 H 0.500599 0.533712 0.381441 0.031 Uiso 1 1 calc R U . . .
C7 C 0.6504(3) 1.0065(3) 0.7478(3) 0.0225(5) Uani 1 1 d . . . . .
H7A H 0.620120 1.086352 0.746598 0.027 Uiso 1 1 calc R U . . .
H7B H 0.589219 0.963249 0.790478 0.027 Uiso 1 1 calc R U . . .
C6 C 0.5615(3) 0.7392(3) 0.5498(3) 0.0239(5) Uani 1 1 d . . . . .
H6 H 0.542146 0.709353 0.614996 0.029 Uiso 1 1 calc R U . . .
C8 C 0.8291(3) 1.0659(3) 0.8373(3) 0.0190(4) Uani 1 1 d . . . . .

loop_
_atom_site_aniso_label
_atom_site_aniso_U_11
_atom_site_aniso_U_22
_atom_site_aniso_U_33
_atom_site_aniso_U_23
_atom_site_aniso_U_13
_atom_site_aniso_U_12
Cd 0.01788(14) 0.01330(11) 0.01417(11) 0.00499(7) 0.00533(8) 0.00598(7)
O4 0.0213(11) 0.0298(9) 0.0285(9) 0.0190(8) 0.0065(8) 0.0058(7)
O2 0.0239(10) 0.0173(7) 0.0205(7) 0.0098(6) 0.0063(7) 0.0072(6)
O3 0.0227(11) 0.0230(8) 0.0282(8) 0.0140(7) 0.0072(8) 0.0062(7)
O1 0.0209(10) 0.0210(8) 0.0245(8) 0.0149(7) 0.0061(7) 0.0078(6)
N1 0.0193(11) 0.0144(8) 0.0171(8) 0.0056(7) 0.0062(8) 0.0070(7)
N2 0.0177(11) 0.0147(8) 0.0168(8) 0.0059(6) 0.0061(8) 0.0051(6)
C12 0.0196(12) 0.0159(9) 0.0159(9) 0.0074(7) 0.0063(8) 0.0061(7)
C13 0.0188(13) 0.0148(9) 0.0177(9) 0.0074(8) 0.0060(9) 0.0059(7)
C11 0.0182(12) 0.0148(9) 0.0164(9) 0.0065(8) 0.0068(8) 0.0062(7)
C16 0.0175(12) 0.0171(9) 0.0181(9) 0.0077(8) 0.0065(9) 0.0071(8)
C10 0.0227(13) 0.0168(9) 0.0178(9) 0.0081(8) 0.0069(9) 0.0091(8)
C18 0.0182(12) 0.0161(9) 0.0168(9) 0.0065(8) 0.0064(8) 0.0070(7)
C15 0.0184(13) 0.0175(9) 0.0160(9) 0.0073(8) 0.0055(8) 0.0070(8)
C9 0.0257(13) 0.0187(9) 0.0152(9) 0.0077(8) 0.0071(9) 0.0098(8)
C14 0.0189(12) 0.0143(9) 0.0158(9) 0.0058(7) 0.0079(8) 0.0057(7)
C2 0.0219(14) 0.0230(11) 0.0246(11) 0.0127(9) 0.0076(10) 0.0078(9)
C17 0.0191(12) 0.0173(9) 0.0155(9) 0.0052(8) 0.0057(8) 0.0065(8)
C19 0.0242(14) 0.0180(10) 0.0213(10) 0.0077(8) 0.0074(10) 0.0061(8)
C4 0.0239(15) 0.0255(11) 0.0208(10) 0.0066(9) 0.0063(10) 0.0088(9)
C3 0.0231(14) 0.0271(11) 0.0232(11) 0.0146(9) 0.0084(10) 0.0086(9)
C1 0.0159(13) 0.0229(10) 0.0186(9) 0.0092(8) 0.0039(9) 0.0073(8)
C20 0.0243(15) 0.0280(12) 0.0366(13) 0.0177(11) 0.0118(12) 0.0083(10)
C5 0.0222(14) 0.0218(10) 0.0292(12) 0.0116(9) 0.0072(10) 0.0055(9)
C7 0.0209(14) 0.0254(10) 0.0203(10) 0.0101(9) 0.0070(10) 0.0114(9)
C6 0.0190(13) 0.0266(11) 0.0275(11) 0.0162(9) 0.0074(10) 0.0080(9)
C8 0.0201(14) 0.0183(9) 0.0171(9) 0.0074(8) 0.0063(9) 0.0089(8)

loop_
_atom_type_symbol
_atom_type_description
_atom_type_scat_dispersion_real
_atom_type_scat_dispersion_imag
_atom_type_scat_source
C C 0.0033 0.0016 'International Tables Vol C Tables 4.2.6.8 and 6.1.1.4'
H H 0.0000 0.0000 'International Tables Vol C Tables 4.2.6.8 and 6.1.1.4'
N N 0.0061 0.0033 'International Tables Vol C Tables 4.2.6.8 and 6.1.1.4'
O O 0.0106 0.0060 'International Tables Vol C Tables 4.2.6.8 and 6.1.1.4'
Cd Cd -0.8075 1.2024 'International Tables Vol C Tables 4.2.6.8 and 6.1.1.4'

loop_
_geom_angle_atom_site_label_1
_geom_angle_atom_site_label_2
_geom_angle_atom_site_label_3
_geom_angle
_geom_angle_site_symmetry_1
_geom_angle_site_symmetry_3
_geom_angle_publ_flag
N1 Cd N2 169.19(8) . 1_566 ?
N1 Cd O3 89.75(8) . . ?
N2 Cd O3 87.85(8) 1_566 . ?
N1 Cd O1 96.49(7) . . ?
N2 Cd O1 91.90(7) 1_566 . ?
O3 Cd O1 141.72(7) . . ?
N1 Cd O1 90.46(8) . 2_777 ?
N2 Cd O1 86.20(8) 1_566 2_777 ?
O3 Cd O1 149.03(7) . 2_777 ?
O1 Cd O1 68.91(8) . 2_777 ?
N1 Cd O4 97.50(9) . . ?
N2 Cd O4 89.80(9) 1_566 . ?
O3 Cd O4 55.33(7) . . ?
O1 Cd O4 86.39(7) . . ?
O1 Cd O4 154.79(7) 2_777 . ?
N1 Cd O2 82.60(8) . 2_777 ?
N2 Cd O2 87.14(8) 1_566 2_777 ?
O3 Cd O2 95.53(7) . 2_777 ?
O1 Cd O2 122.70(7) . 2_777 ?
O1 Cd O2 53.86(6) 2_777 2_777 ?
O4 Cd O2 150.81(6) . 2_777 ?
N1 Cd C19 95.08(9) . . ?
N2 Cd C19 87.66(9) 1_566 . ?
O3 Cd C19 27.64(8) . . ?
O1 Cd C19 114.09(8) . . ?
O1 Cd C19 173.27(7) 2_777 . ?
O4 Cd C19 27.73(7) . . ?
O2 Cd C19 123.09(8) 2_777 . ?
C19 O4 Cd 90.42(17) . . ?
C8 O2 Cd 90.37(15) . 2_777 ?
C19 O3 Cd 91.99(15) . . ?
C8 O1 Cd 154.48(18) . . ?
C8 O1 Cd 94.29(16) . 2_777 ?
Cd O1 Cd 111.09(8) . 2_777 ?
C13 N1 C9 117.8(2) . . ?
C13 N1 Cd 120.36(15) . . ?
C9 N1 Cd 121.70(15) . . ?
C17 N2 C16 118.0(2) . . ?
C17 N2 Cd 117.09(15) . 1_544 ?
C16 N2 Cd 124.91(16) . 1_544 ?
C13 C12 C11 119.3(2) . . ?
C13 C12 H12 120.3 . . ?
C11 C12 H12 120.3 . . ?
N1 C13 C12 123.2(2) . . ?
N1 C13 H13 118.4 . . ?
C12 C13 H13 118.4 . . ?
C10 C11 C12 117.8(2) . . ?
C10 C11 C14 122.76(19) . . ?
C12 C11 C14 119.47(19) . . ?
N2 C16 C15 122.7(2) . . ?
N2 C16 H16 118.7 . . ?
C15 C16 H16 118.7 . . ?
C9 C10 C11 118.9(2) . . ?
C9 C10 H10 120.6 . . ?
C11 C10 H10 120.6 . . ?
C17 C18 C14 119.4(2) . . ?
C17 C18 H18 120.3 . . ?
C14 C18 H18 120.3 . . ?
C16 C15 C14 119.2(2) . . ?
C16 C15 H15 120.4 . . ?
C14 C15 H15 120.4 . . ?
N1 C9 C10 123.0(2) . . ?
N1 C9 H9 118.5 . . ?
C10 C9 H9 118.5 . . ?
C15 C14 C18 117.7(2) . . ?
C15 C14 C11 122.4(2) . . ?
C18 C14 C11 119.9(2) . . ?
C3 C2 C1 120.4(2) . . ?
C3 C2 H2 119.8 . . ?
C1 C2 H2 119.8 . . ?
N2 C17 C18 122.9(2) . . ?
N2 C17 H17 118.5 . . ?
C18 C17 H17 118.5 . . ?
O3 C19 O4 122.1(2) . . ?
O3 C19 C20 119.2(2) . . ?
O4 C19 C20 118.7(3) . . ?
O3 C19 Cd 60.38(14) . . ?
O4 C19 Cd 61.85(15) . . ?
C20 C19 Cd 174.65(18) . . ?
C3 C4 C5 119.4(2) . . ?
C3 C4 H4 120.3 . . ?
C5 C4 H4 120.3 . . ?
C2 C3 C4 120.7(2) . . ?
C2 C3 H3 119.6 . . ?
C4 C3 H3 119.6 . . ?
C2 C1 C6 118.9(2) . . ?
C2 C1 C7 120.1(2) . . ?
C6 C1 C7 120.9(2) . . ?
C19 C20 H20A 109.5 . . ?
C19 C20 H20B 109.5 . . ?
H20A C20 H20B 109.5 . . ?
C19 C20 H20C 109.5 . . ?
H20A C20 H20C 109.5 . . ?
H20B C20 H20C 109.5 . . ?
C4 C5 C6 120.1(2) . . ?
C4 C5 H5 119.9 . . ?
C6 C5 H5 119.9 . . ?
C8 C7 C1 108.2(2) . . ?
C8 C7 H7A 110.1 . . ?
C1 C7 H7A 110.1 . . ?
C8 C7 H7B 110.1 . . ?
C1 C7 H7B 110.1 . . ?
H7A C7 H7B 108.4 . . ?
C5 C6 C1 120.4(2) . . ?
C5 C6 H6 119.8 . . ?
C1 C6 H6 119.8 . . ?
O2 C8 O1 121.5(2) . . ?
O2 C8 C7 119.8(2) . . ?
O1 C8 C7 118.6(2) . . ?

loop_
_geom_bond_atom_site_label_1
_geom_bond_atom_site_label_2
_geom_bond_distance
_geom_bond_site_symmetry_2
_geom_bond_publ_flag
Cd N1 2.324(2) . ?
Cd N2 2.341(2) 1_566 ?
Cd O3 2.363(2) . ?
Cd O1 2.3759(18) . ?
Cd O1 2.382(2) 2_777 ?
Cd O4 2.396(2) . ?
Cd O2 2.476(2) 2_777 ?
Cd C19 2.717(3) . ?
O4 C19 1.264(3) . ?
O2 C8 1.253(3) . ?
O3 C19 1.261(3) . ?
O1 C8 1.270(3) . ?
N1 C13 1.335(3) . ?
N1 C9 1.346(3) . ?
N2 C17 1.342(3) . ?
N2 C16 1.350(3) . ?
C12 C13 1.384(3) . ?
C12 C11 1.400(3) . ?
C12 H12 0.9300 . ?
C13 H13 0.9300 . ?
C11 C10 1.395(3) . ?
C11 C14 1.478(3) . ?
C16 C15 1.391(3) . ?
C16 H16 0.9300 . ?
C10 C9 1.393(3) . ?
C10 H10 0.9300 . ?
C18 C17 1.385(3) . ?
C18 C14 1.400(3) . ?
C18 H18 0.9300 . ?
C15 C14 1.398(3) . ?
C15 H15 0.9300 . ?
C9 H9 0.9300 . ?
C2 C3 1.386(4) . ?
C2 C1 1.394(3) . ?
C2 H2 0.9300 . ?
C17 H17 0.9300 . ?
C19 C20 1.523(4) . ?
C4 C3 1.389(4) . ?
C4 C5 1.392(4) . ?
C4 H4 0.9300 . ?
C3 H3 0.9300 . ?
C1 C6 1.401(3) . ?
C1 C7 1.517(3) . ?
C20 H20A 0.9600 . ?
C20 H20B 0.9600 . ?
C20 H20C 0.9600 . ?
C5 C6 1.393(4) . ?
C5 H5 0.9300 . ?
C7 C8 1.517(4) . ?
C7 H7A 0.9700 . ?
C7 H7B 0.9700 . ?
C6 H6 0.9300 . ?

loop_
_geom_torsion_atom_site_label_1
_geom_torsion_atom_site_label_2
_geom_torsion_atom_site_label_3
_geom_torsion_atom_site_label_4
_geom_torsion
_geom_torsion_site_symmetry_1
_geom_torsion_site_symmetry_2
_geom_torsion_site_symmetry_3
_geom_torsion_site_symmetry_4
_geom_torsion_publ_flag
C9 N1 C13 C12 1.3(4) . . . . ?
Cd N1 C13 C12 -174.38(18) . . . . ?
C11 C12 C13 N1 -1.6(4) . . . . ?
C13 C12 C11 C10 0.1(4) . . . . ?
C13 C12 C11 C14 179.6(2) . . . . ?
C17 N2 C16 C15 -0.3(3) . . . . ?
Cd N2 C16 C15 177.64(17) 1_544 . . . ?
C12 C11 C10 C9 1.4(4) . . . . ?
C14 C11 C10 C9 -178.1(2) . . . . ?
N2 C16 C15 C14 -0.9(4) . . . . ?
C13 N1 C9 C10 0.3(4) . . . . ?
Cd N1 C9 C10 175.96(19) . . . . ?
C11 C10 C9 N1 -1.7(4) . . . . ?
C16 C15 C14 C18 1.8(3) . . . . ?
C16 C15 C14 C11 -176.8(2) . . . . ?
C17 C18 C14 C15 -1.4(3) . . . . ?
C17 C18 C14 C11 177.2(2) . . . . ?
C10 C11 C14 C15 -37.8(4) . . . . ?
C12 C11 C14 C15 142.7(2) . . . . ?
C10 C11 C14 C18 143.7(2) . . . . ?
C12 C11 C14 C18 -35.8(3) . . . . ?
C16 N2 C17 C18 0.7(3) . . . . ?
Cd N2 C17 C18 -177.40(17) 1_544 . . . ?
C14 C18 C17 N2 0.2(4) . . . . ?
Cd O3 C19 O4 4.0(3) . . . . ?
Cd O3 C19 C20 -173.9(2) . . . . ?
Cd O4 C19 O3 -4.0(3) . . . . ?
Cd O4 C19 C20 173.9(2) . . . . ?
C1 C2 C3 C4 -0.1(4) . . . . ?
C5 C4 C3 C2 -0.4(4) . . . . ?
C3 C2 C1 C6 0.9(4) . . . . ?
C3 C2 C1 C7 176.7(2) . . . . ?
C3 C4 C5 C6 0.3(4) . . . . ?
C2 C1 C7 C8 -80.3(3) . . . . ?
C6 C1 C7 C8 95.5(3) . . . . ?
C4 C5 C6 C1 0.5(4) . . . . ?
C2 C1 C6 C5 -1.0(4) . . . . ?
C7 C1 C6 C5 -176.9(2) . . . . ?
Cd O2 C8 O1 0.2(2) 2_777 . . . ?
Cd O2 C8 C7 -175.55(19) 2_777 . . . ?
Cd O1 C8 O2 174.1(2) . . . . ?
Cd O1 C8 O2 -0.2(2) 2_777 . . . ?
Cd O1 C8 C7 -10.1(5) . . . . ?
Cd O1 C8 C7 175.59(18) 2_777 . . . ?
C1 C7 C8 O2 82.8(3) . . . . ?
C1 C7 C8 O1 -93.1(3) . . . . ?
